data_1501953
loop_
_publ_author_name
'Hong, Wei'
'Yuan, Haihong'
'Li, Hongxiang'
'Yang, Xiaodi'
'Gao, Xike'
'Zhu, Daoben'

_publ_section_title
;
 Linear fused dithieno[2,3-b:3'2'-d]thiophene diimides.
;
_journal_issue 6
_journal_name_full 'Organic letters'
_journal_page_first 1410
_journal_page_last 1413
_journal_paper_doi 10.1021/ol103013d
_journal_volume 13
_journal_year 2011
_chemical_formula_sum 'C18 H14 N2 O4 S3'
_chemical_formula_weight 418.49
_chemical_name_systematic
; 
 ? 
;
_space_group_IT_number 14
_symmetry_cell_setting monoclinic
_symmetry_space_group_name_Hall '-P 2ybc'
_symmetry_space_group_name_H-M 'P 1 21/c 1'
_atom_sites_solution_hydrogens geom
_atom_sites_solution_primary direct
_atom_sites_solution_secondary difmap
_audit_creation_method SHELXL-97
_cell_angle_alpha 90.00
_cell_angle_beta 94.61(3)
_cell_angle_gamma 90.00
_cell_formula_units_Z 4
_cell_length_a 18.363(4)
_cell_length_b 5.9771(12)
_cell_length_c 16.314(3)
_cell_measurement_reflns_used 5506
_cell_measurement_temperature 113(2)
_cell_measurement_theta_max 27.878
_cell_measurement_theta_min 2.505
_cell_volume 1784.8(6)
_computing_cell_refinement crystalclear
_computing_data_collection 'crystalclear(Rigaku/MSC Inc., 2005)'
_computing_data_reduction crystalclear
_computing_molecular_graphics 'Bruker SHELXTL'
_computing_publication_material 'Bruker SHELXTL'
_computing_structure_refinement 'SHELXL-97 (Sheldrick, 1997)'
_computing_structure_solution 'SHELXS-97 (Sheldrick, 1990)'
_diffrn_ambient_temperature 113(2)
_diffrn_detector_area_resol_mean 7.31
_diffrn_measured_fraction_theta_full 0.996
_diffrn_measured_fraction_theta_max 0.996
_diffrn_measurement_device_type 'rigaku saturn CCD area detector'
_diffrn_measurement_method '\w and \f scans'
_diffrn_radiation_monochromator confocal
_diffrn_radiation_source 'rotating anode'
_diffrn_radiation_type MoK\a
_diffrn_radiation_wavelength 0.71073
_diffrn_reflns_av_R_equivalents 0.0320
_diffrn_reflns_av_sigmaI/netI 0.0288
_diffrn_reflns_limit_h_max 21
_diffrn_reflns_limit_h_min -19
_diffrn_reflns_limit_k_max 6
_diffrn_reflns_limit_k_min -7
_diffrn_reflns_limit_l_max 19
_diffrn_reflns_limit_l_min -19
_diffrn_reflns_number 12399
_diffrn_reflns_theta_full 25.02
_diffrn_reflns_theta_max 25.02
_diffrn_reflns_theta_min 2.51
_diffrn_standards_decay_% 0
_diffrn_standards_interval_count 0
_diffrn_standards_interval_time 0
_diffrn_standards_number 0
_exptl_absorpt_coefficient_mu 0.444
_exptl_absorpt_correction_T_max 0.9825
_exptl_absorpt_correction_T_min 0.9165
_exptl_absorpt_correction_type multi-scan
_exptl_absorpt_process_details crystalclear
_exptl_crystal_density_diffrn 1.557
_exptl_crystal_density_method 'not measured'
_exptl_crystal_F_000 864
_exptl_crystal_size_max 0.20
_exptl_crystal_size_mid 0.18
_exptl_crystal_size_min 0.04
_refine_diff_density_max 1.632
_refine_diff_density_min -1.171
_refine_diff_density_rms 0.096
_refine_ls_extinction_method none
_refine_ls_goodness_of_fit_ref 1.187
_refine_ls_hydrogen_treatment constr
_refine_ls_matrix_type full
_refine_ls_number_parameters 280
_refine_ls_number_reflns 3130
_refine_ls_number_restraints 122
_refine_ls_restrained_S_all 1.283
_refine_ls_R_factor_all 0.0634
_refine_ls_R_factor_gt 0.0578
_refine_ls_shift/su_max 0.004
_refine_ls_shift/su_mean 0.000
_refine_ls_structure_factor_coef Fsqd
_refine_ls_weighting_details 'calc w=1/[\s^2^(Fo^2^)+(0.1047P)^2^+2.2721P] where P=(Fo^2^+2Fc^2^)/3'
_refine_ls_weighting_scheme calc
_refine_ls_wR_factor_gt 0.1750
_refine_ls_wR_factor_ref 0.1809
_reflns_number_gt 2761
_reflns_number_total 3130
_reflns_threshold_expression >2sigma(I)
_cod_data_source_file ol103013d_si_002.cif
_cod_data_source_block r100523f1
_cod_depositor_comments
;
The following automatic conversions were performed:

'_symmetry_cell_setting' value 'Monoclinic' changed to 'monoclinic'
according to /home/saulius/struct/CIF-dictionaries/cif_core.dic
dictionary named 'cif_core.dic' version 2.4.1 from
2010-06-29.

'_exptl_absorpt_correction_type' value 'MULTI-SCAN'
changed to 'multi-scan' according to
/home/saulius/struct/CIF-dictionaries/cif_core.dic dictionary named
'cif_core.dic' version 2.4.1 from
2010-06-29.

'_refine_ls_hydrogen_treatment' value 'CONSTR' changed
to 'constr' according to
/home/saulius/struct/CIF-dictionaries/cif_core.dic dictionary named
'cif_core.dic' version 2.4.1 from 2010-06-29.

Automatic conversion script
Id: cif_fix_values 1715 2011-07-08 13:25:40Z adriana 
;
_cod_original_sg_symbol_H-M P2(1)/c
_cod_database_code 1501953

loop_
_symmetry_equiv_pos_as_xyz
'x, y, z'
'-x, y+1/2, -z+1/2'
'-x, -y, -z'
'x, -y-1/2, z-1/2'

loop_
_atom_site_label
_atom_site_type_symbol
_atom_site_fract_x
_atom_site_fract_y
_atom_site_fract_z
_atom_site_U_iso_or_equiv
_atom_site_adp_type
_atom_site_occupancy
_atom_site_symmetry_multiplicity
_atom_site_calc_flag
_atom_site_refinement_flags
_atom_site_disorder_assembly
_atom_site_disorder_group
S1 S 0.56785(3) -0.31856(10) 0.46346(4) 0.02151(15) Uani 1 1 d . . .
S2 S 0.36558(3) -0.32683(10) 0.37526(4) 0.01920(15) Uani 1 1 d . . .
S3 S 0.49195(3) 0.23641(10) 0.32171(4) 0.02054(15) Uani 1 1 d . . .
O1 O 0.69474(10) 0.3817(3) 0.38828(12) 0.0282(5) Uani 1 1 d . . .
O2 O 0.74825(11) -0.2457(3) 0.54344(12) 0.0338(5) Uani 1 1 d . . .
O3 O 0.18481(10) -0.2706(4) 0.29332(13) 0.0354(5) Uani 1 1 d . . .
O4 O 0.29840(11) 0.3724(3) 0.21889(11) 0.0284(5) Uani 1 1 d . . .
N1 N 0.74024(12) 0.0873(4) 0.46938(14) 0.0258(5) Uani 1 1 d . . .
N2 N 0.22443(12) 0.0753(4) 0.25002(14) 0.0267(5) Uani 1 1 d . A .
C1 C 0.68661(14) 0.2014(5) 0.41925(16) 0.0227(6) Uani 1 1 d . . .
C2 C 0.71445(15) -0.1175(5) 0.49767(16) 0.0247(6) Uani 1 1 d . . .
C3 C 0.63789(14) -0.1300(4) 0.46174(15) 0.0211(6) Uani 1 1 d . . .
C4 C 0.51220(14) -0.1407(4) 0.40328(14) 0.0186(6) Uani 1 1 d . . .
C5 C 0.43785(14) -0.1424(4) 0.37159(14) 0.0179(6) Uani 1 1 d . . .
C6 C 0.31059(14) -0.1423(4) 0.31920(15) 0.0206(6) Uani 1 1 d . . .
C7 C 0.23276(14) -0.1342(5) 0.28847(16) 0.0247(6) Uani 1 1 d . . .
C8 C 0.28973(14) 0.1927(4) 0.25029(16) 0.0225(6) Uani 1 1 d . . .
C9 C 0.34497(14) 0.0490(4) 0.29753(14) 0.0194(6) Uani 1 1 d . . .
C10 C 0.41921(13) 0.0527(4) 0.32701(14) 0.0180(6) Uani 1 1 d . . .
C11 C 0.54802(13) 0.0548(4) 0.38134(15) 0.0193(6) Uani 1 1 d . . .
C12 C 0.62090(14) 0.0567(4) 0.41633(15) 0.0202(6) Uani 1 1 d . . .
C13 C 0.80984(15) 0.1871(5) 0.49826(18) 0.0314(7) Uani 1 1 d . . .
H13A H 0.8229 0.1379 0.5555 0.038 Uiso 1 1 calc R . .
H13B H 0.8044 0.3519 0.4988 0.038 Uiso 1 1 calc R . .
C14 C 0.87132(16) 0.1269(6) 0.4463(2) 0.0413(8) Uani 1 1 d . . .
H14A H 0.8572 0.1638 0.3880 0.050 Uiso 1 1 calc R . .
H14B H 0.8809 -0.0359 0.4501 0.050 Uiso 1 1 calc R . .
C15 C 0.94052(19) 0.2558(8) 0.4756(3) 0.0643(12) Uani 1 1 d . . .
H15A H 0.9799 0.2165 0.4412 0.096 Uiso 1 1 calc R . .
H15B H 0.9550 0.2165 0.5330 0.096 Uiso 1 1 calc R . .
H15C H 0.9309 0.4168 0.4716 0.096 Uiso 1 1 calc R . .
C16 C 0.15483(15) 0.1515(6) 0.2091(2) 0.0564(10) Uani 1 1 d D . .
C17 C 0.0929(3) 0.1858(14) 0.2574(4) 0.0370(3) Uani 0.33 1 d PDU A 1
C18 C 0.0983(4) 0.2615(14) 0.3373(4) 0.0370(5) Uani 0.33 1 d PDU A 1
C17' C 0.1069(3) 0.3139(13) 0.2431(6) 0.0366(3) Uani 0.33 1 d PDU A 2
C18' C 0.0261(3) 0.2874(15) 0.2204(6) 0.0371(5) Uani 0.33 1 d PDU A 2
C17A C 0.1119(3) 0.2305(14) 0.2891(4) 0.0363(3) Uani 0.33 1 d PDU A 3
C18A C 0.0444(3) 0.3631(13) 0.2562(6) 0.0369(4) Uani 0.33 1 d PDU A 3

loop_
_atom_site_aniso_label
_atom_site_aniso_U_11
_atom_site_aniso_U_22
_atom_site_aniso_U_33
_atom_site_aniso_U_23
_atom_site_aniso_U_13
_atom_site_aniso_U_12
S1 0.0255(3) 0.0187(3) 0.0199(3) 0.0021(2) -0.0007(3) 0.0017(2)
S2 0.0225(3) 0.0143(3) 0.0206(3) 0.0026(2) 0.0005(2) 0.0016(2)
S3 0.0240(3) 0.0182(3) 0.0201(3) 0.0041(2) 0.0063(2) 0.0013(2)
O1 0.0274(9) 0.0281(10) 0.0304(10) 0.0004(8) 0.0099(8) -0.0028(8)
O2 0.0358(10) 0.0334(11) 0.0304(10) -0.0032(9) -0.0093(9) 0.0035(9)
O3 0.0222(9) 0.0365(11) 0.0476(12) 0.0157(10) 0.0029(9) 0.0006(9)
O4 0.0370(10) 0.0232(9) 0.0261(9) 0.0083(8) 0.0085(8) 0.0078(8)
N1 0.0226(10) 0.0310(12) 0.0241(11) -0.0050(10) 0.0035(9) -0.0012(10)
N2 0.0210(10) 0.0279(12) 0.0318(12) 0.0120(10) 0.0068(9) 0.0077(9)
C1 0.0219(12) 0.0271(13) 0.0203(12) -0.0050(11) 0.0086(10) 0.0014(11)
C2 0.0283(13) 0.0264(13) 0.0199(12) -0.0051(11) 0.0040(11) 0.0039(11)
C3 0.0240(12) 0.0219(12) 0.0180(12) -0.0030(10) 0.0038(10) 0.0005(10)
C4 0.0269(12) 0.0161(12) 0.0133(11) -0.0001(9) 0.0048(10) 0.0031(10)
C5 0.0252(12) 0.0154(11) 0.0137(11) 0.0002(9) 0.0049(10) 0.0022(10)
C6 0.0269(12) 0.0178(12) 0.0174(12) 0.0014(10) 0.0039(10) 0.0038(10)
C7 0.0244(12) 0.0265(13) 0.0236(13) 0.0053(11) 0.0047(11) 0.0086(11)
C8 0.0267(13) 0.0215(13) 0.0206(12) 0.0023(10) 0.0095(10) 0.0079(10)
C9 0.0261(12) 0.0176(12) 0.0151(11) 0.0001(9) 0.0058(10) 0.0038(10)
C10 0.0253(12) 0.0147(11) 0.0147(11) 0.0009(9) 0.0055(9) 0.0039(10)
C11 0.0238(12) 0.0190(12) 0.0158(11) -0.0012(10) 0.0052(10) 0.0016(10)
C12 0.0237(12) 0.0211(12) 0.0167(11) -0.0032(10) 0.0071(10) 0.0006(10)
C13 0.0270(14) 0.0369(16) 0.0299(14) -0.0126(12) -0.0001(12) -0.0019(12)
C14 0.0261(14) 0.0541(19) 0.0440(17) -0.0217(15) 0.0055(13) -0.0090(14)
C15 0.0294(17) 0.081(3) 0.082(3) -0.036(2) 0.0030(18) -0.0164(18)
C16 0.0203(14) 0.068(2) 0.082(2) 0.0530(18) 0.0139(15) 0.0195(14)
C17 0.0167(5) 0.0313(5) 0.0608(5) 0.0104(5) -0.0116(5) 0.0046(5)
C18 0.0169(8) 0.0310(8) 0.0607(8) 0.0105(8) -0.0118(8) 0.0047(8)
C17' 0.0164(5) 0.0307(5) 0.0604(5) 0.0104(5) -0.0117(5) 0.0044(5)
C18' 0.0170(9) 0.0315(9) 0.0604(9) 0.0103(9) -0.0119(9) 0.0042(9)
C17A 0.0159(6) 0.0304(6) 0.0601(6) 0.0107(6) -0.0122(6) 0.0046(6)
C18A 0.0164(7) 0.0312(8) 0.0607(8) 0.0110(8) -0.0117(8) 0.0044(7)

loop_
_atom_type_symbol
_atom_type_description
_atom_type_scat_dispersion_real
_atom_type_scat_dispersion_imag
_atom_type_scat_source
C C 0.0033 0.0016 'International Tables Vol C Tables 4.2.6.8 and 6.1.1.4'
H H 0.0000 0.0000 'International Tables Vol C Tables 4.2.6.8 and 6.1.1.4'
N N 0.0061 0.0033 'International Tables Vol C Tables 4.2.6.8 and 6.1.1.4'
O O 0.0106 0.0060 'International Tables Vol C Tables 4.2.6.8 and 6.1.1.4'
S S 0.1246 0.1234 'International Tables Vol C Tables 4.2.6.8 and 6.1.1.4'

loop_
_geom_angle_atom_site_label_1
_geom_angle_atom_site_label_2
_geom_angle_atom_site_label_3
_geom_angle
C3 S1 C4 89.80(12)
C6 S2 C5 89.55(12)
C10 S3 C11 90.04(12)
C2 N1 C1 112.0(2)
C2 N1 C13 124.2(2)
C1 N1 C13 123.1(2)
C8 N2 C7 112.7(2)
C8 N2 C16 124.4(2)
C7 N2 C16 122.7(2)
O1 C1 N1 125.0(2)
O1 C1 C12 129.5(2)
N1 C1 C12 105.4(2)
O2 C2 N1 125.9(2)
O2 C2 C3 129.6(3)
N1 C2 C3 104.4(2)
C12 C3 C2 110.0(2)
C12 C3 S1 114.12(19)
C2 C3 S1 135.8(2)
C11 C4 C5 111.7(2)
C11 C4 S1 112.98(19)
C5 C4 S1 135.3(2)
C10 C5 C4 111.7(2)
C10 C5 S2 113.08(18)
C4 C5 S2 135.20(19)
C9 C6 C7 109.8(2)
C9 C6 S2 114.39(19)
C7 C6 S2 135.8(2)
O3 C7 N2 125.3(2)
O3 C7 C6 130.3(2)
N2 C7 C6 104.4(2)
O4 C8 N2 126.3(2)
O4 C8 C9 128.6(2)
N2 C8 C9 105.1(2)
C6 C9 C10 112.3(2)
C6 C9 C8 107.8(2)
C10 C9 C8 139.9(2)
C5 C10 C9 110.7(2)
C5 C10 S3 113.27(18)
C9 C10 S3 136.04(19)
C4 C11 C12 110.6(2)
C4 C11 S3 113.22(18)
C12 C11 S3 136.1(2)
C3 C12 C11 112.4(2)
C3 C12 C1 108.1(2)
C11 C12 C1 139.5(2)
N1 C13 C14 113.4(2)
N1 C13 H13A 108.9
C14 C13 H13A 108.9
N1 C13 H13B 108.9
C14 C13 H13B 108.9
H13A C13 H13B 107.7
C13 C14 C15 110.1(3)
C13 C14 H14A 109.6
C15 C14 H14A 109.6
C13 C14 H14B 109.6
C15 C14 H14B 109.6
H14A C14 H14B 108.1
C14 C15 H15A 109.5
C14 C15 H15B 109.5
H15A C15 H15B 109.5
C14 C15 H15C 109.5
H15A C15 H15C 109.5
H15B C15 H15C 109.5
C17 C16 C17' 33.9(4)
C17 C16 N2 119.3(4)
C17' C16 N2 124.6(4)
C17 C16 C17A 23.4(3)
C17' C16 C17A 33.0(4)
N2 C16 C17A 100.6(3)
C18 C17 C16 124.1(6)
C16 C17' C18' 116.8(6)
C18A C17A C16 107.3(5)

loop_
_geom_bond_atom_site_label_1
_geom_bond_atom_site_label_2
_geom_bond_distance
S1 C3 1.712(3)
S1 C4 1.725(2)
S2 C6 1.710(3)
S2 C5 1.730(3)
S3 C10 1.737(3)
S3 C11 1.739(3)
O1 C1 1.204(3)
O2 C2 1.206(3)
O3 C7 1.207(3)
O4 C8 1.206(3)
N1 C2 1.404(4)
N1 C1 1.405(3)
N1 C13 1.454(3)
N2 C8 1.389(3)
N2 C7 1.403(4)
N2 C16 1.466(3)
C1 C12 1.482(4)
C2 C3 1.481(4)
C3 C12 1.362(4)
C4 C11 1.402(4)
C4 C5 1.421(3)
C5 C10 1.402(3)
C6 C9 1.367(4)
C6 C7 1.477(4)
C8 C9 1.495(3)
C9 C10 1.409(3)
C11 C12 1.412(3)
C13 C14 1.509(4)
C13 H13A 0.9900
C13 H13B 0.9900
C14 C15 1.529(5)
C14 H14A 0.9900
C14 H14B 0.9900
C15 H15A 0.9800
C15 H15B 0.9800
C15 H15C 0.9800
C16 C17 1.450(6)
C16 C17' 1.451(7)
C16 C17A 1.648(7)
C17 C18 1.376(7)
C17' C18' 1.507(7)
C17A C18A 1.530(7)

loop_
_geom_torsion_atom_site_label_1
_geom_torsion_atom_site_label_2
_geom_torsion_atom_site_label_3
_geom_torsion_atom_site_label_4
_geom_torsion
C2 N1 C1 O1 179.0(2)
C13 N1 C1 O1 7.9(4)
C2 N1 C1 C12 0.6(3)
C13 N1 C1 C12 -170.5(2)
C1 N1 C2 O2 -177.8(3)
C13 N1 C2 O2 -6.8(4)
C1 N1 C2 C3 -0.1(3)
C13 N1 C2 C3 170.9(2)
O2 C2 C3 C12 177.1(3)
N1 C2 C3 C12 -0.4(3)
O2 C2 C3 S1 -3.2(5)
N1 C2 C3 S1 179.3(2)
C4 S1 C3 C12 -1.4(2)
C4 S1 C3 C2 178.9(3)
C3 S1 C4 C11 1.5(2)
C3 S1 C4 C5 -177.0(3)
C11 C4 C5 C10 -0.4(3)
S1 C4 C5 C10 178.1(2)
C11 C4 C5 S2 179.7(2)
S1 C4 C5 S2 -1.8(4)
C6 S2 C5 C10 -1.0(2)
C6 S2 C5 C4 178.9(3)
C5 S2 C6 C9 0.8(2)
C5 S2 C6 C7 -177.8(3)
C8 N2 C7 O3 -177.0(3)
C16 N2 C7 O3 -1.2(4)
C8 N2 C7 C6 2.9(3)
C16 N2 C7 C6 178.8(2)
C9 C6 C7 O3 178.4(3)
S2 C6 C7 O3 -3.0(5)
C9 C6 C7 N2 -1.5(3)
S2 C6 C7 N2 177.1(2)
C7 N2 C8 O4 177.1(3)
C16 N2 C8 O4 1.4(4)
C7 N2 C8 C9 -3.1(3)
C16 N2 C8 C9 -178.8(2)
C7 C6 C9 C10 178.6(2)
S2 C6 C9 C10 -0.3(3)
C7 C6 C9 C8 -0.3(3)
S2 C6 C9 C8 -179.22(17)
O4 C8 C9 C6 -178.2(3)
N2 C8 C9 C6 2.0(3)
O4 C8 C9 C10 3.4(5)
N2 C8 C9 C10 -176.4(3)
C4 C5 C10 C9 -178.9(2)
S2 C5 C10 C9 1.0(3)
C4 C5 C10 S3 1.1(3)
S2 C5 C10 S3 -179.01(12)
C6 C9 C10 C5 -0.4(3)
C8 C9 C10 C5 177.9(3)
C6 C9 C10 S3 179.6(2)
C8 C9 C10 S3 -2.1(5)
C11 S3 C10 C5 -1.11(19)
C11 S3 C10 C9 178.9(3)
C5 C4 C11 C12 177.6(2)
S1 C4 C11 C12 -1.3(3)
C5 C4 C11 S3 -0.4(3)
S1 C4 C11 S3 -179.27(13)
C10 S3 C11 C4 0.9(2)
C10 S3 C11 C12 -176.4(3)
C2 C3 C12 C11 -179.3(2)
S1 C3 C12 C11 0.9(3)
C2 C3 C12 C1 0.8(3)
S1 C3 C12 C1 -179.00(17)
C4 C11 C12 C3 0.2(3)
S3 C11 C12 C3 177.6(2)
C4 C11 C12 C1 -179.9(3)
S3 C11 C12 C1 -2.6(5)
O1 C1 C12 C3 -179.1(3)
N1 C1 C12 C3 -0.8(3)
O1 C1 C12 C11 1.0(5)
N1 C1 C12 C11 179.3(3)
C2 N1 C13 C14 93.1(3)
C1 N1 C13 C14 -96.9(3)
N1 C13 C14 C15 174.6(3)
C8 N2 C16 C17 -120.5(5)
C7 N2 C16 C17 64.2(5)
C8 N2 C16 C17' -80.7(5)
C7 N2 C16 C17' 104.0(5)
C8 N2 C16 C17A -105.5(4)
C7 N2 C16 C17A 79.2(4)
C17' C16 C17 C18 -75.4(10)
N2 C16 C17 C18 34.0(10)
C17A C16 C17 C18 -5.8(9)
C17 C16 C17' C18' -56.3(7)
N2 C16 C17' C18' -148.6(6)
C17A C16 C17' C18' -99.4(10)
C17 C16 C17A C18A -46.9(10)
C17' C16 C17A C18A 27.1(6)
N2 C16 C17A C18A 167.7(5)
